data_4325972
loop_
_publ_author_name
'M. Angeles Alvarez'
'M. Esther Garc\'ia'
'Roc\'io Gonz\'alez'
'Alberto Ramos'
'Miguel A. Ruiz'

_publ_section_title
;
 Heterometallic Derivatives of [Fe2Cp2(\m-PCy)(\m-CO)(CO)2]: Rational
 Synthesis of Polynuclear Complexes from Neutral Precursors Having
 Pyramidal-Phosphinidene Bridges
;
_journal_name_full 'Inorganic Chemistry'
_journal_page_first 7894
_journal_page_last 7906
_journal_paper_doi 10.1021/ic2012342
_journal_volume 50
_journal_year 2011
_chemical_compound_source 'synthesis as described'
_chemical_formula_moiety '2(C19 H21 Au Cl Fe2 O3 P), C H2 Cl2'
_chemical_formula_sum 'C39 H44 Au2 Cl4 Fe4 O6 P2'
_chemical_formula_weight 1429.82
_chemical_name_systematic
;
 ?
;
_space_group_IT_number 86
_symmetry_cell_setting tetragonal
_symmetry_Int_Tables_number 86
_symmetry_space_group_name_Hall '-P 4bc'
_symmetry_space_group_name_H-M 'P 42/n :2'
_atom_sites_solution_hydrogens geom
_atom_sites_solution_primary direct
_atom_sites_solution_secondary difmap
_audit_conform_dict_location ftp://ftp.iucr.org/pub/cif_core.dic
_audit_conform_dict_name cif_core.dic
_audit_conform_dict_version 2.3
_audit_creation_method 'WinGX routine CIF_UPDATE'
_cell_angle_alpha 90
_cell_angle_beta 90
_cell_angle_gamma 90
_cell_formula_units_Z 4
_cell_length_a 17.9569(2)
_cell_length_b 17.9569(2)
_cell_length_c 13.6231(2)
_cell_measurement_reflns_used 4220
_cell_measurement_temperature 100(2)
_cell_measurement_theta_max 25.350
_cell_measurement_theta_min 0.407
_cell_measurement_wavelength 0.71073
_cell_volume 4392.77(9)
_computing_cell_refinement 'HKL Scalepack (Otwinowski & Minor, 1997)'
_computing_data_collection 'Collect (Bruker AXS BV, 1997-2004)'
_computing_data_reduction
;
 HKL Denzo and Scalepack (Otwinowski & Minor, 1997) 
;
_computing_molecular_graphics 'Ortep-3 for Windows (Farrugia, 1997)'
_computing_publication_material 'WinGX publication routines (Farrugia, 1999)'
_computing_structure_refinement 'SHELXL-97 (Sheldrick, 1997)'
_computing_structure_solution 'SHELXS-97 (Sheldrick, 1997)'
_diffrn_ambient_temperature 100(2)
_diffrn_measured_fraction_theta_full 0.999
_diffrn_measured_fraction_theta_max 0.999
_diffrn_measurement_device '90 mm CCD camera on \k-goniostat'
_diffrn_measurement_device_type KappaCCD
_diffrn_measurement_method CCD
_diffrn_radiation_monochromator 'horizontally mounted graphite crystal'
_diffrn_radiation_probe x-ray
_diffrn_radiation_source 'fine-focus sealed tube'
_diffrn_radiation_type MoK\a
_diffrn_radiation_wavelength 0.71073
_diffrn_reflns_av_R_equivalents 0.0325
_diffrn_reflns_av_unetI/netI 0.0193
_diffrn_reflns_limit_h_max 21
_diffrn_reflns_limit_h_min 0
_diffrn_reflns_limit_k_max 21
_diffrn_reflns_limit_k_min 0
_diffrn_reflns_limit_l_max 16
_diffrn_reflns_limit_l_min 0
_diffrn_reflns_number 34685
_diffrn_reflns_theta_full 25.24
_diffrn_reflns_theta_max 25.24
_diffrn_reflns_theta_min 1.88
_exptl_absorpt_coefficient_mu 8.301
_exptl_absorpt_correction_T_max 0.55706
_exptl_absorpt_correction_T_min 0.31832
_exptl_absorpt_correction_type multi-scan
_exptl_absorpt_process_details
;
 R.H. Blessing, Acta Cryst. (1995), A51, 33-38
;
_exptl_crystal_colour red
_exptl_crystal_density_diffrn 2.162
_exptl_crystal_description plate
_exptl_crystal_F_000 2744
_exptl_crystal_size_max 0.22
_exptl_crystal_size_mid 0.1
_exptl_crystal_size_min 0.07
_refine_diff_density_max 1.208
_refine_diff_density_min -1.111
_refine_diff_density_rms 0.111
_refine_ls_extinction_method none
_refine_ls_goodness_of_fit_ref 1.144
_refine_ls_hydrogen_treatment constr
_refine_ls_matrix_type full
_refine_ls_number_parameters 258
_refine_ls_number_reflns 3977
_refine_ls_number_restraints 0
_refine_ls_restrained_S_all 1.144
_refine_ls_R_factor_all 0.0267
_refine_ls_R_factor_gt 0.0223
_refine_ls_shift/su_max 0.003
_refine_ls_shift/su_mean 0
_refine_ls_structure_factor_coef Fsqd
_refine_ls_weighting_details 'calc w=1/[\s^2^(Fo^2^)+(0.0176P)^2^+11.4744P] where P=(Fo^2^+2Fc^2^)/3'
_refine_ls_weighting_scheme calc
_refine_ls_wR_factor_gt 0.0482
_refine_ls_wR_factor_ref 0.051
_reflns_number_gt 3486
_reflns_number_total 3977
_reflns_threshold_expression >2sigma(I)
_cod_data_source_file ic2012342_si_002_3.cif
_cod_data_source_block compound2g
_cod_original_sg_symbol_H-M 'P 42/n'
_cod_database_code 4325972

loop_
_symmetry_equiv_pos_as_xyz
'x, y, z'
'-x+1/2, -y+1/2, z'
'-y, x+1/2, z+1/2'
'y+1/2, -x, z+1/2'
'-x, -y, -z'
'x-1/2, y-1/2, -z'
'y, -x-1/2, -z-1/2'
'-y-1/2, x, -z-1/2'

loop_
_atom_site_label
_atom_site_type_symbol
_atom_site_fract_x
_atom_site_fract_y
_atom_site_fract_z
_atom_site_U_iso_or_equiv
_atom_site_adp_type
_atom_site_occupancy
_atom_site_symmetry_multiplicity
_atom_site_calc_flag
_atom_site_refinement_flags
Fe1 Fe 0.33922(3) 0.95694(3) 0.66809(3) 0.01169(11) Uani 1 1 d .
Fe2 Fe 0.34740(3) 0.96023(3) 0.85955(4) 0.01179(11) Uani 1 1 d .
Au1 Au 0.407928(7) 0.763045(7) 0.767558(10) 0.01226(6) Uani 1 1 d .
P1 P 0.41476(5) 0.88870(5) 0.76091(6) 0.01190(19) Uani 1 1 d .
Cl1 Cl 0.40686(5) 0.63419(5) 0.77200(6) 0.01512(18) Uani 1 1 d .
O1 O 0.47147(16) 1.06059(16) 0.8948(2) 0.0259(6) Uani 1 1 d .
O2 O 0.45428(16) 1.06309(16) 0.6134(2) 0.0276(7) Uani 1 1 d .
O3 O 0.27346(16) 1.08614(15) 0.76432(19) 0.0220(6) Uani 1 1 d .
C1 C 0.4226(2) 1.0210(2) 0.8776(3) 0.0159(8) Uani 1 1 d .
C2 C 0.4102(2) 1.0203(2) 0.6372(3) 0.0172(8) Uani 1 1 d .
C3 C 0.3057(2) 1.0289(2) 0.7633(3) 0.0170(8) Uani 1 1 d .
C4 C 0.3313(2) 0.8734(2) 0.9624(3) 0.0208(9) Uani 1 1 d .
H4 H 0.3614 0.8315 0.9687 0.025 Uiso 1 1 calc R
C5 C 0.2676(2) 0.8794(2) 0.9018(3) 0.0188(8) Uani 1 1 d .
H5 H 0.2489 0.8424 0.8608 0.023 Uiso 1 1 calc R
C6 C 0.2373(2) 0.9515(2) 0.9146(3) 0.0189(8) Uani 1 1 d .
H6 H 0.1948 0.9699 0.8841 0.023 Uiso 1 1 calc R
C7 C 0.2829(2) 0.9907(2) 0.9817(3) 0.0214(9) Uani 1 1 d .
H7 H 0.2761 1.0396 1.0026 0.026 Uiso 1 1 calc R
C8 C 0.3412(2) 0.9413(2) 1.0114(3) 0.0217(9) Uani 1 1 d .
H8 H 0.3792 0.9523 1.0555 0.026 Uiso 1 1 calc R
C9 C 0.2571(2) 0.8744(2) 0.6433(3) 0.0182(8) Uani 1 1 d .
H9 H 0.2403 0.8408 0.6903 0.022 Uiso 1 1 calc R
C10 C 0.3174(2) 0.8632(2) 0.5775(3) 0.0188(8) Uani 1 1 d .
H10 H 0.3465 0.8205 0.573 0.023 Uiso 1 1 calc R
C11 C 0.3255(2) 0.9277(2) 0.5202(3) 0.0200(8) Uani 1 1 d .
H11 H 0.3613 0.9354 0.472 0.024 Uiso 1 1 calc R
C12 C 0.2690(2) 0.9796(2) 0.5492(3) 0.0204(8) Uani 1 1 d .
H12 H 0.2615 1.0269 0.5229 0.024 Uiso 1 1 calc R
C13 C 0.2271(2) 0.9463(2) 0.6243(3) 0.0177(8) Uani 1 1 d .
H13 H 0.1865 0.9677 0.6562 0.021 Uiso 1 1 calc R
C14 C 0.5144(2) 0.9095(2) 0.7394(2) 0.0129(7) Uani 1 1 d .
H14 H 0.5211 0.9637 0.7382 0.015 Uiso 1 1 calc R
C15 C 0.5644(2) 0.8765(2) 0.8201(3) 0.0154(8) Uani 1 1 d .
H15A H 0.5525 0.8998 0.8824 0.019 Uiso 1 1 calc R
H15B H 0.5547 0.8236 0.826 0.019 Uiso 1 1 calc R
C16 C 0.6469(2) 0.8889(2) 0.7968(3) 0.0171(8) Uani 1 1 d .
H16A H 0.6579 0.9417 0.7997 0.021 Uiso 1 1 calc R
H16B H 0.677 0.8641 0.846 0.021 Uiso 1 1 calc R
C17 C 0.6678(2) 0.8592(2) 0.6952(3) 0.0178(8) Uani 1 1 d .
H17A H 0.7193 0.8715 0.6812 0.021 Uiso 1 1 calc R
H17B H 0.6632 0.8053 0.6949 0.021 Uiso 1 1 calc R
C18 C 0.6181(2) 0.8919(2) 0.6156(3) 0.0175(8) Uani 1 1 d .
H18A H 0.6305 0.8696 0.5529 0.021 Uiso 1 1 calc R
H18B H 0.6268 0.9451 0.6108 0.021 Uiso 1 1 calc R
C19 C 0.5360(2) 0.8778(2) 0.6385(3) 0.0166(8) Uani 1 1 d .
H19A H 0.5265 0.8246 0.6376 0.02 Uiso 1 1 calc R
H19B H 0.5054 0.9007 0.5882 0.02 Uiso 1 1 calc R
C90 C 0.25 0.25 0.8859(4) 0.0309(15) Uani 1 2 d S
H90A H 0.2744 0.2862 0.8441 0.037 Uiso 0.5 1 calc PR
H90B H 0.2256 0.2138 0.8441 0.037 Uiso 0.5 1 calc PR
Cl2 Cl 0.31738(8) 0.20451(7) 0.95846(9) 0.0462(3) Uani 1 1 d .

loop_
_atom_site_aniso_label
_atom_site_aniso_U_11
_atom_site_aniso_U_22
_atom_site_aniso_U_33
_atom_site_aniso_U_23
_atom_site_aniso_U_13
_atom_site_aniso_U_12
Fe1 0.0120(3) 0.0136(3) 0.0095(2) 0.0004(2) -0.00009(19) -0.0005(2)
Fe2 0.0117(3) 0.0143(3) 0.0094(2) -0.0001(2) 0.00007(19) 0.0004(2)
Au1 0.01199(8) 0.01222(8) 0.01258(8) 0.00058(5) 0.00036(5) -0.00048(5)
P1 0.0106(5) 0.0128(5) 0.0123(4) 0.0000(4) 0.0002(3) 0.0000(4)
Cl1 0.0161(4) 0.0131(4) 0.0161(4) -0.0001(3) -0.0005(3) -0.0019(3)
O1 0.0239(16) 0.0238(16) 0.0300(16) -0.0042(12) 0.0014(13) -0.0077(13)
O2 0.0261(16) 0.0293(16) 0.0273(15) 0.0093(13) -0.0046(13) -0.0086(14)
O3 0.0311(16) 0.0175(15) 0.0176(14) -0.0030(11) -0.0032(12) 0.0099(13)
C1 0.019(2) 0.0156(19) 0.0127(17) 0.0000(15) 0.0000(15) 0.0038(17)
C2 0.020(2) 0.019(2) 0.0127(18) 0.0047(15) -0.0046(15) 0.0040(17)
C3 0.018(2) 0.020(2) 0.0131(17) -0.0022(15) -0.0010(15) -0.0013(17)
C4 0.021(2) 0.025(2) 0.0164(19) 0.0113(16) 0.0084(16) 0.0041(17)
C5 0.021(2) 0.021(2) 0.0150(18) 0.0031(15) 0.0036(15) -0.0049(17)
C6 0.015(2) 0.025(2) 0.0162(19) 0.0047(16) 0.0045(15) 0.0007(16)
C7 0.025(2) 0.024(2) 0.0153(19) -0.0046(16) 0.0115(16) -0.0025(17)
C8 0.022(2) 0.033(2) 0.0098(18) 0.0014(16) 0.0008(15) -0.0057(18)
C9 0.020(2) 0.021(2) 0.0139(18) -0.0009(15) -0.0020(15) -0.0057(17)
C10 0.021(2) 0.020(2) 0.0158(18) -0.0048(16) -0.0042(16) 0.0010(16)
C11 0.021(2) 0.025(2) 0.0141(19) -0.0009(16) -0.0004(16) -0.0028(17)
C12 0.025(2) 0.022(2) 0.0136(18) 0.0030(16) -0.0091(16) -0.0019(17)
C13 0.0137(19) 0.023(2) 0.0164(18) -0.0019(16) -0.0070(15) 0.0005(16)
C14 0.0123(18) 0.0117(18) 0.0146(17) 0.0003(14) 0.0005(14) 0.0027(14)
C15 0.019(2) 0.0146(19) 0.0130(18) 0.0016(14) -0.0002(15) -0.0007(15)
C16 0.017(2) 0.019(2) 0.0160(18) 0.0000(15) -0.0037(15) -0.0009(15)
C17 0.0124(19) 0.020(2) 0.0214(19) 0.0021(16) 0.0016(15) -0.0005(15)
C18 0.018(2) 0.021(2) 0.0142(18) 0.0039(15) 0.0023(15) -0.0012(16)
C19 0.021(2) 0.018(2) 0.0100(17) -0.0016(15) -0.0002(15) 0.0013(16)
C90 0.050(4) 0.024(3) 0.019(3) 0 0 -0.002(3)
Cl2 0.0621(9) 0.0364(7) 0.0403(7) 0.0119(5) -0.0221(6) -0.0124(6)

loop_
_atom_type_symbol
_atom_type_description
_atom_type_scat_dispersion_real
_atom_type_scat_dispersion_imag
_atom_type_scat_source
C C 0.0033 0.0016 'International Tables Vol C Tables 4.2.6.8 and 6.1.1.4'
H H 0 0 'International Tables Vol C Tables 4.2.6.8 and 6.1.1.4'
Au Au -2.0133 8.8022 'International Tables Vol C Tables 4.2.6.8 and 6.1.1.4'
Cl Cl 0.1484 0.1585 'International Tables Vol C Tables 4.2.6.8 and 6.1.1.4'
Fe Fe 0.3463 0.8444 'International Tables Vol C Tables 4.2.6.8 and 6.1.1.4'
O O 0.0106 0.006 'International Tables Vol C Tables 4.2.6.8 and 6.1.1.4'
P P 0.1023 0.0942 'International Tables Vol C Tables 4.2.6.8 and 6.1.1.4'

loop_
_geom_angle_atom_site_label_1
_geom_angle_atom_site_label_2
_geom_angle_atom_site_label_3
_geom_angle
_geom_angle_site_symmetry_1
C2 Fe1 C3 87.30(17) .
C2 Fe1 C12 97.21(16) .
C3 Fe1 C12 101.67(16) .
C2 Fe1 C11 91.02(16) .
C3 Fe1 C11 141.08(16) .
C12 Fe1 C11 40.02(15) .
C2 Fe1 C13 133.02(16) .
C3 Fe1 C13 87.30(16) .
C12 Fe1 C13 39.04(15) .
C11 Fe1 C13 66.00(15) .
C2 Fe1 C9 156.75(16) .
C3 Fe1 C9 111.07(16) .
C12 Fe1 C9 66.00(15) .
C11 Fe1 C9 65.76(15) .
C13 Fe1 C9 39.37(15) .
C2 Fe1 C10 120.51(16) .
C3 Fe1 C10 149.88(16) .
C12 Fe1 C10 65.99(15) .
C11 Fe1 C10 38.84(15) .
C13 Fe1 C10 65.65(15) .
C9 Fe1 C10 39.10(15) .
C2 Fe1 P1 92.90(12) .
C3 Fe1 P1 100.21(12) .
C12 Fe1 P1 156.25(12) .
C11 Fe1 P1 118.70(11) .
C13 Fe1 P1 133.94(11) .
C9 Fe1 P1 97.46(11) .
C10 Fe1 P1 90.37(11) .
C2 Fe1 Fe2 100.55(12) .
C3 Fe1 Fe2 47.98(11) .
C12 Fe1 Fe2 143.33(11) .
C11 Fe1 Fe2 166.27(11) .
C13 Fe1 Fe2 109.76(11) .
C9 Fe1 Fe2 102.37(10) .
C10 Fe1 Fe2 127.48(11) .
P1 Fe1 Fe2 53.86(3) .
C1 Fe2 C3 89.78(16) .
C1 Fe2 C8 90.19(16) .
C3 Fe2 C8 138.14(16) .
C1 Fe2 C7 98.71(16) .
C3 Fe2 C7 98.96(16) .
C8 Fe2 C7 39.87(16) .
C1 Fe2 C4 118.11(16) .
C3 Fe2 C4 149.19(16) .
C8 Fe2 C4 38.83(15) .
C7 Fe2 C4 65.92(16) .
C1 Fe2 C5 155.34(16) .
C3 Fe2 C5 110.88(16) .
C8 Fe2 C5 65.52(15) .
C7 Fe2 C5 65.81(15) .
C4 Fe2 C5 39.01(15) .
C1 Fe2 C6 135.59(16) .
C3 Fe2 C6 85.79(16) .
C8 Fe2 C6 65.81(15) .
C7 Fe2 C6 39.16(15) .
C4 Fe2 C6 65.40(15) .
C5 Fe2 C6 38.99(15) .
C1 Fe2 P1 91.47(12) .
C3 Fe2 P1 99.71(11) .
C8 Fe2 P1 122.14(12) .
C7 Fe2 P1 158.73(12) .
C4 Fe2 P1 92.81(11) .
C5 Fe2 P1 97.85(11) .
C6 Fe2 P1 132.84(11) .
C1 Fe2 Fe1 101.39(12) .
C3 Fe2 Fe1 47.28(11) .
C8 Fe2 Fe1 167.66(11) .
C7 Fe2 Fe1 139.96(12) .
C4 Fe2 Fe1 129.53(11) .
C5 Fe2 Fe1 102.56(10) .
C6 Fe2 Fe1 107.39(10) .
P1 Fe2 Fe1 54.04(3) .
P1 Au1 Cl1 177.25(3) .
C14 P1 Fe2 120.41(12) .
C14 P1 Fe1 112.86(12) .
Fe2 P1 Fe1 72.10(3) .
C14 P1 Au1 105.08(12) .
Fe2 P1 Au1 121.60(4) .
Fe1 P1 Au1 122.67(4) .
O1 C1 Fe2 176.3(3) .
O2 C2 Fe1 176.5(3) .
O3 C3 Fe1 138.2(3) .
O3 C3 Fe2 137.1(3) .
Fe1 C3 Fe2 84.74(16) .
C8 C4 C5 108.4(4) .
C8 C4 Fe2 69.9(2) .
C5 C4 Fe2 70.6(2) .
C8 C4 H4 125.8 .
C5 C4 H4 125.8 .
Fe2 C4 H4 125.2 .
C4 C5 C6 108.0(3) .
C4 C5 Fe2 70.4(2) .
C6 C5 Fe2 70.5(2) .
C4 C5 H5 126 .
C6 C5 H5 126 .
Fe2 C5 H5 124.7 .
C7 C6 C5 108.3(3) .
C7 C6 Fe2 69.7(2) .
C5 C6 Fe2 70.5(2) .
C7 C6 H6 125.9 .
C5 C6 H6 125.9 .
Fe2 C6 H6 125.5 .
C6 C7 C8 107.3(3) .
C6 C7 Fe2 71.2(2) .
C8 C7 Fe2 70.0(2) .
C6 C7 H7 126.4 .
C8 C7 H7 126.4 .
Fe2 C7 H7 124.1 .
C4 C8 C7 108.2(3) .
C4 C8 Fe2 71.3(2) .
C7 C8 Fe2 70.1(2) .
C4 C8 H8 125.9 .
C7 C8 H8 125.9 .
Fe2 C8 H8 124.3 .
C10 C9 C13 107.6(3) .
C10 C9 Fe1 70.7(2) .
C13 C9 Fe1 70.0(2) .
C10 C9 H9 126.2 .
C13 C9 H9 126.2 .
Fe1 C9 H9 124.7 .
C11 C10 C9 108.3(3) .
C11 C10 Fe1 69.5(2) .
C9 C10 Fe1 70.2(2) .
C11 C10 H10 125.9 .
C9 C10 H10 125.9 .
Fe1 C10 H10 126 .
C10 C11 C12 108.1(3) .
C10 C11 Fe1 71.6(2) .
C12 C11 Fe1 69.9(2) .
C10 C11 H11 126 .
C12 C11 H11 126 .
Fe1 C11 H11 124.1 .
C13 C12 C11 107.6(3) .
C13 C12 Fe1 71.1(2) .
C11 C12 Fe1 70.1(2) .
C13 C12 H12 126.2 .
C11 C12 H12 126.2 .
Fe1 C12 H12 124.2 .
C12 C13 C9 108.4(3) .
C12 C13 Fe1 69.9(2) .
C9 C13 Fe1 70.6(2) .
C12 C13 H13 125.8 .
C9 C13 H13 125.8 .
Fe1 C13 H13 125.3 .
C15 C14 C19 110.4(3) .
C15 C14 P1 111.9(2) .
C19 C14 P1 108.1(2) .
C15 C14 H14 108.8 .
C19 C14 H14 108.8 .
P1 C14 H14 108.8 .
C16 C15 C14 111.2(3) .
C16 C15 H15A 109.4 .
C14 C15 H15A 109.4 .
C16 C15 H15B 109.4 .
C14 C15 H15B 109.4 .
H15A C15 H15B 108 .
C17 C16 C15 111.9(3) .
C17 C16 H16A 109.2 .
C15 C16 H16A 109.2 .
C17 C16 H16B 109.2 .
C15 C16 H16B 109.2 .
H16A C16 H16B 107.9 .
C18 C17 C16 111.5(3) .
C18 C17 H17A 109.3 .
C16 C17 H17A 109.3 .
C18 C17 H17B 109.3 .
C16 C17 H17B 109.3 .
H17A C17 H17B 108 .
C17 C18 C19 110.9(3) .
C17 C18 H18A 109.5 .
C19 C18 H18A 109.5 .
C17 C18 H18B 109.5 .
C19 C18 H18B 109.5 .
H18A C18 H18B 108.1 .
C18 C19 C14 111.4(3) .
C18 C19 H19A 109.4 .
C14 C19 H19A 109.4 .
C18 C19 H19B 109.4 .
C14 C19 H19B 109.4 .
H19A C19 H19B 108 .
Cl2 C90 Cl2 111.8(3) 2
Cl2 C90 H90A 109.3 2
Cl2 C90 H90A 109.3 .
Cl2 C90 H90B 109.3 2
Cl2 C90 H90B 109.3 .
H90A C90 H90B 107.9 .

loop_
_geom_bond_atom_site_label_1
_geom_bond_atom_site_label_2
_geom_bond_distance
_geom_bond_site_symmetry_2
Fe1 C2 1.759(4) .
Fe1 C3 1.928(4) .
Fe1 C12 2.093(4) .
Fe1 C11 2.096(4) .
Fe1 C13 2.109(4) .
Fe1 C9 2.118(4) .
Fe1 C10 2.124(4) .
Fe1 P1 2.2228(10) .
Fe1 Fe2 2.6131(7) .
Fe2 C1 1.754(4) .
Fe2 C3 1.950(4) .
Fe2 C8 2.099(4) .
Fe2 C7 2.100(4) .
Fe2 C4 2.116(4) .
Fe2 C5 2.120(4) .
Fe2 C6 2.120(4) .
Fe2 P1 2.2178(10) .
Au1 P1 2.2615(10) .
Au1 Cl1 2.3147(9) .
P1 C14 1.852(4) .
O1 C1 1.153(5) .
O2 C2 1.150(5) .
O3 C3 1.179(5) .
C4 C8 1.401(6) .
C4 C5 1.414(6) .
C4 H4 0.93 .
C5 C6 1.415(6) .
C5 H5 0.93 .
C6 C7 1.414(6) .
C6 H6 0.93 .
C7 C8 1.432(6) .
C7 H7 0.93 .
C8 H8 0.93 .
C9 C10 1.419(5) .
C9 C13 1.424(6) .
C9 H9 0.93 .
C10 C11 1.403(5) .
C10 H10 0.93 .
C11 C12 1.433(6) .
C11 H11 0.93 .
C12 C13 1.404(5) .
C12 H12 0.93 .
C13 H13 0.93 .
C14 C15 1.537(5) .
C14 C19 1.538(5) .
C14 H14 0.98 .
C15 C16 1.532(5) .
C15 H15A 0.97 .
C15 H15B 0.97 .
C16 C17 1.529(5) .
C16 H16A 0.97 .
C16 H16B 0.97 .
C17 C18 1.523(5) .
C17 H17A 0.97 .
C17 H17B 0.97 .
C18 C19 1.527(5) .
C18 H18A 0.97 .
C18 H18B 0.97 .
C19 H19A 0.97 .
C19 H19B 0.97 .
C90 Cl2 1.763(4) 2
C90 Cl2 1.763(4) .
C90 H90A 0.97 .
C90 H90B 0.97 .
